data_4080467
loop_
_publ_author_name
'Tan, Kel Vin'
'Dutton, Jason L.'
'Skelton, Brian W.'
'Wilson, David J. D.'
'Barnard, Peter J.'

_publ_section_title
;
 Nickel(II) and Palladium(II) Complexes with Chelating N-Heterocyclic
 Carbene Amidate Ligands: Interplay between Normal and Abnormal
 Coordination Modes
;
_journal_issue 6
_journal_name_full Organometallics
_journal_page_first 1913
_journal_paper_doi 10.1021/om4000133
_journal_volume 32
_journal_year 2013
_chemical_formula_moiety 'C18 H18 N6 O2 Pd'
_chemical_formula_sum 'C18 H18 N6 O2 Pd'
_chemical_formula_weight 456.78
_chemical_name_systematic
;
 ? 
;
_space_group_crystal_system monoclinic
_space_group_IT_number 14
_space_group_name_Hall '-P 2yn'
_space_group_name_H-M_alt 'P 1 21/n 1'
_symmetry_space_group_name_Hall '-P 2yn'
_symmetry_space_group_name_H-M 'P 1 21/n 1'
_atom_sites_solution_hydrogens geom
_atom_sites_solution_primary direct
_atom_sites_solution_secondary difmap
_audit_creation_date 2012-02-04
_audit_creation_method
;
  Olex2 1.1
  (compiled 2011.11.01 svn.r2039, GUI svn.r3906)
;
_cell_angle_alpha 90.00
_cell_angle_beta 92.00(3)
_cell_angle_gamma 90.00
_cell_formula_units_Z 4
_cell_length_a 8.4480(17)
_cell_length_b 13.267(3)
_cell_length_c 15.181(3)
_cell_measurement_reflns_used 5013
_cell_measurement_temperature 173
_cell_measurement_theta_max 29.1716
_cell_measurement_theta_min 2.4075
_cell_volume 1700.4(6)
_computing_cell_refinement
;
CrysAlisPro, Agilent Technologies,
Version 1.171.35.19 (release 27-10-2011 CrysAlis171 .NET)
(compiled Oct 27 2011,15:02:11)
;
_computing_data_collection
;
CrysAlisPro, Agilent Technologies,
Version 1.171.35.19 (release 27-10-2011 CrysAlis171 .NET)
(compiled Oct 27 2011,15:02:11)
;
_computing_data_reduction
;
CrysAlisPro, Agilent Technologies,
Version 1.171.35.19 (release 27-10-2011 CrysAlis171 .NET)
(compiled Oct 27 2011,15:02:11)
;
_computing_molecular_graphics
;
O. V. Dolomanov, L. J. Bourhis, R. J. Gildea, J. A. K. Howard and H. Puschmann,
OLEX2: a complete structure solution, refinement and analysis program.
J. Appl. Cryst. (2009). 42, 339-341.
;
_computing_publication_material
;
O. V. Dolomanov, L. J. Bourhis, R. J. Gildea, J. A. K. Howard and H. Puschmann,
OLEX2: a complete structure solution, refinement and analysis program.
J. Appl. Cryst. (2009). 42, 339-341.
;
_computing_structure_refinement
;
SHELXL, G.M. Sheldrick, Acta Cryst.
2008). A64, 112-122
;
_computing_structure_solution
;
SHELXS, G.M. Sheldrick, Acta Cryst.
(2008). A64, 112-122
;
_diffrn_ambient_temperature 173
_diffrn_detector_area_resol_mean 10.3281
_diffrn_measured_fraction_theta_full 1.000
_diffrn_measured_fraction_theta_max 1.000
_diffrn_measurement_device_type 'Xcalibur, Atlas, Gemini'
_diffrn_measurement_method '\w scans'
_diffrn_radiation_monochromator graphite
_diffrn_radiation_type MoK\a
_diffrn_radiation_wavelength 0.71073
_diffrn_reflns_av_R_equivalents 0.0232
_diffrn_reflns_av_unetI/netI 0.0305
_diffrn_reflns_limit_h_max 10
_diffrn_reflns_limit_h_min -8
_diffrn_reflns_limit_k_max 15
_diffrn_reflns_limit_k_min -16
_diffrn_reflns_limit_l_max 16
_diffrn_reflns_limit_l_min -18
_diffrn_reflns_number 8213
_diffrn_reflns_theta_full 25.68
_diffrn_reflns_theta_max 25.68
_diffrn_reflns_theta_min 2.69
_diffrn_source 'fine-focus sealed tube'
_exptl_absorpt_coefficient_mu 1.120
_exptl_absorpt_correction_T_max 1.00000
_exptl_absorpt_correction_T_min 0.99118
_exptl_absorpt_correction_type multi-scan
_exptl_absorpt_process_details
;
CrysAlisPro, Agilent Technologies,
Version 1.171.35.19 (release 27-10-2011 CrysAlis171 .NET)
(compiled Oct 27 2011,15:02:11)
Empirical absorption correction using spherical harmonics,
 implemented in SCALE3 ABSPACK scaling algorithm.
;
_exptl_crystal_colour 'clear light yellow'
_exptl_crystal_colour_lustre clear
_exptl_crystal_colour_modifier light
_exptl_crystal_colour_primary yellow
_exptl_crystal_density_diffrn 1.784
_exptl_crystal_density_method 'not measured'
_exptl_crystal_description block
_exptl_crystal_F_000 920
_exptl_crystal_size_max 0.1
_exptl_crystal_size_mid 0.08
_exptl_crystal_size_min 0.08
_refine_diff_density_max 0.360
_refine_diff_density_min -0.408
_refine_diff_density_rms 0.072
_refine_ls_extinction_method none
_refine_ls_goodness_of_fit_ref 1.028
_refine_ls_hydrogen_treatment constr
_refine_ls_matrix_type full
_refine_ls_number_parameters 246
_refine_ls_number_reflns 3226
_refine_ls_number_restraints 0
_refine_ls_restrained_S_all 1.028
_refine_ls_R_factor_all 0.0300
_refine_ls_R_factor_gt 0.0239
_refine_ls_shift/su_max 0.002
_refine_ls_shift/su_mean 0.000
_refine_ls_structure_factor_coef Fsqd
_refine_ls_weighting_details 'calc w=1/[\s^2^(Fo^2^)+(0.0229P)^2^+1.1360P] where P=(Fo^2^+2Fc^2^)/3'
_refine_ls_weighting_scheme calc
_refine_ls_wR_factor_gt 0.0525
_refine_ls_wR_factor_ref 0.0555
_reflns_number_gt 2849
_reflns_number_total 3226
_reflns_threshold_expression >2sigma(I)
_cod_data_source_file om4000133_si_002.cif
_cod_data_source_block 5a,a
_cod_database_code 4080467

loop_
_space_group_symop_id
_space_group_symop_operation_xyz
1 'x, y, z'
2 '-x+1/2, y+1/2, -z+1/2'
3 '-x, -y, -z'
4 'x-1/2, -y-1/2, z-1/2'

loop_
_atom_site_label
_atom_site_type_symbol
_atom_site_fract_x
_atom_site_fract_y
_atom_site_fract_z
_atom_site_U_iso_or_equiv
_atom_site_adp_type
_atom_site_occupancy
_atom_site_symmetry_multiplicity
_atom_site_calc_flag
_atom_site_refinement_flags
Pd1 Pd 0.65381(2) 0.097782(14) 0.878376(12) 0.01725(7) Uani 1 1 d .
O1' O 0.85796(19) 0.02474(14) 0.63812(11) 0.0257(4) Uani 1 1 d .
N1' N 0.9248(2) -0.03769(15) 0.86532(13) 0.0194(4) Uani 1 1 d .
N2' N 0.9276(2) -0.14807(16) 0.96927(13) 0.0216(5) Uani 1 1 d .
N1 N 0.5015(2) 0.24410(15) 0.99136(13) 0.0199(4) Uani 1 1 d .
N3' N 0.6899(2) 0.04935(16) 0.75286(13) 0.0208(5) Uani 1 1 d .
N3 N 0.4789(2) 0.17786(16) 0.81181(13) 0.0206(5) Uani 1 1 d .
C8 C 0.2562(3) 0.0777(2) 0.61264(17) 0.0243(6) Uani 1 1 d .
H8 H 0.1559 0.0836 0.5828 0.029 Uiso 1 1 calc R
C2' C 0.8096(3) -0.00383(19) 0.92365(15) 0.0188(5) Uani 1 1 d .
C3 C 0.5792(3) 0.12312(19) 1.07884(16) 0.0207(5) Uani 1 1 d .
H3 H 0.6266 0.0639 1.1030 0.025 Uiso 1 1 calc R
C3' C 0.8163(3) -0.07529(19) 0.98905(16) 0.0205(5) Uani 1 1 d .
H3' H 0.7543 -0.0750 1.0401 0.025 Uiso 1 1 calc R
C6' C 0.5493(3) 0.06066(19) 0.69968(15) 0.0194(5) Uani 1 1 d .
C5' C 0.8287(3) 0.02875(18) 0.71758(16) 0.0200(5) Uani 1 1 d .
C1 C 0.4439(3) 0.26417(19) 1.07011(16) 0.0218(6) Uani 1 1 d .
H1 H 0.3809 0.3208 1.0844 0.026 Uiso 1 1 calc R
C7 C 0.2907(3) 0.1366(2) 0.68618(16) 0.0230(6) Uani 1 1 d .
H7 H 0.2142 0.1831 0.7060 0.028 Uiso 1 1 calc R
C2 C 0.5887(3) 0.15401(19) 0.99337(16) 0.0197(5) Uani 1 1 d .
C4' C 0.9670(3) 0.0131(2) 0.78385(16) 0.0220(6) Uani 1 1 d .
H4'A H 1.0497 -0.0270 0.7553 0.026 Uiso 1 1 calc R
H4'B H 1.0134 0.0796 0.7991 0.026 Uiso 1 1 calc R
C1' C 0.9921(3) -0.1230(2) 0.89404(16) 0.0222(6) Uani 1 1 d .
H1' H 1.0723 -0.1595 0.8655 0.027 Uiso 1 1 calc R
C6 C 0.4362(3) 0.12825(19) 0.73118(16) 0.0198(5) Uani 1 1 d .
O1 O 0.3280(2) 0.32048(14) 0.78486(12) 0.0287(4) Uani 1 1 d .
N2 N 0.4896(2) 0.19164(16) 1.12480(13) 0.0214(5) Uani 1 1 d .
C7' C 0.5140(3) 0.0029(2) 0.62528(16) 0.0229(6) Uani 1 1 d .
H7' H 0.5910 -0.0421 0.6036 0.028 Uiso 1 1 calc R
C5 C 0.4208(3) 0.26784(19) 0.83103(16) 0.0212(6) Uani 1 1 d .
C9 C 0.4475(3) 0.1849(2) 1.21766(16) 0.0277(6) Uani 1 1 d .
H9A H 0.3769 0.1272 1.2255 0.042 Uiso 1 1 calc R
H9B H 0.3935 0.2469 1.2348 0.042 Uiso 1 1 calc R
H9C H 0.5438 0.1760 1.2547 0.042 Uiso 1 1 calc R
C8' C 0.3669(3) 0.0105(2) 0.58245(16) 0.0240(6) Uani 1 1 d .
H8' H 0.3423 -0.0303 0.5324 0.029 Uiso 1 1 calc R
C4 C 0.4837(3) 0.31447(19) 0.91715(16) 0.0242(6) Uani 1 1 d .
H4A H 0.5880 0.3454 0.9068 0.029 Uiso 1 1 calc R
H4B H 0.4110 0.3692 0.9339 0.029 Uiso 1 1 calc R
C9' C 0.9730(3) -0.2357(2) 1.02310(18) 0.0294(6) Uani 1 1 d .
H9'A H 1.0628 -0.2180 1.0627 0.044 Uiso 1 1 calc R
H9'B H 1.0035 -0.2912 0.9846 0.044 Uiso 1 1 calc R
H9'C H 0.8833 -0.2566 1.0580 0.044 Uiso 1 1 calc R

loop_
_atom_site_aniso_label
_atom_site_aniso_U_11
_atom_site_aniso_U_22
_atom_site_aniso_U_33
_atom_site_aniso_U_23
_atom_site_aniso_U_13
_atom_site_aniso_U_12
Pd1 0.01643(11) 0.01568(11) 0.01963(11) -0.00050(8) 0.00036(7) 0.00247(8)
O1' 0.0249(10) 0.0275(11) 0.0252(10) 0.0022(8) 0.0073(8) 0.0006(8)
N1' 0.0159(10) 0.0173(11) 0.0248(11) -0.0003(9) -0.0021(8) -0.0003(9)
N2' 0.0194(11) 0.0174(12) 0.0277(12) 0.0017(9) -0.0038(9) 0.0019(9)
N1 0.0220(11) 0.0152(11) 0.0223(11) -0.0019(9) 0.0001(8) -0.0003(9)
N3' 0.0193(11) 0.0218(12) 0.0213(11) 0.0001(9) 0.0012(8) 0.0028(9)
N3 0.0200(11) 0.0211(12) 0.0205(11) -0.0004(9) -0.0008(8) 0.0044(9)
C8 0.0198(13) 0.0261(15) 0.0266(14) 0.0067(11) -0.0040(11) -0.0025(11)
C2' 0.0134(12) 0.0195(13) 0.0234(13) -0.0051(11) -0.0017(10) -0.0010(10)
C3 0.0188(13) 0.0175(13) 0.0257(14) -0.0022(11) -0.0022(10) -0.0007(10)
C3' 0.0166(12) 0.0207(14) 0.0240(13) -0.0029(11) -0.0023(10) -0.0007(10)
C6' 0.0187(12) 0.0195(13) 0.0201(13) 0.0050(11) 0.0010(10) 0.0011(11)
C5' 0.0220(13) 0.0120(13) 0.0260(14) 0.0017(10) 0.0020(10) 0.0003(10)
C1 0.0201(13) 0.0186(14) 0.0266(14) -0.0053(11) 0.0000(10) -0.0020(11)
C7 0.0206(13) 0.0228(14) 0.0258(14) 0.0045(11) 0.0018(10) 0.0032(11)
C2 0.0171(12) 0.0153(13) 0.0266(14) -0.0014(11) -0.0012(10) -0.0012(10)
C4' 0.0181(13) 0.0202(14) 0.0278(14) 0.0018(11) 0.0042(10) -0.0015(11)
C1' 0.0176(13) 0.0206(14) 0.0281(14) -0.0022(11) -0.0047(10) 0.0008(11)
C6 0.0213(13) 0.0184(13) 0.0197(13) 0.0041(10) 0.0006(10) -0.0001(11)
O1 0.0302(10) 0.0212(10) 0.0343(10) 0.0017(8) -0.0049(8) 0.0073(8)
N2 0.0218(11) 0.0205(12) 0.0220(11) -0.0035(9) 0.0003(9) -0.0036(9)
C7' 0.0256(14) 0.0221(14) 0.0214(13) 0.0017(11) 0.0041(10) 0.0036(11)
C5 0.0187(13) 0.0203(14) 0.0248(14) 0.0013(11) 0.0040(10) 0.0006(11)
C9 0.0336(15) 0.0272(16) 0.0225(14) -0.0013(11) 0.0051(11) -0.0067(12)
C8' 0.0291(15) 0.0241(15) 0.0186(13) 0.0024(11) 0.0002(11) -0.0040(12)
C4 0.0313(15) 0.0157(14) 0.0256(14) 0.0018(11) 0.0019(11) 0.0040(11)
C9' 0.0313(15) 0.0201(15) 0.0364(16) 0.0073(12) -0.0033(12) 0.0036(12)

loop_
_atom_type_symbol
_atom_type_description
_atom_type_scat_dispersion_real
_atom_type_scat_dispersion_imag
_atom_type_scat_source
C C 0.0033 0.0016 'International Tables Vol C Tables 4.2.6.8 and 6.1.1.4'
H H 0.0000 0.0000 'International Tables Vol C Tables 4.2.6.8 and 6.1.1.4'
N N 0.0061 0.0033 'International Tables Vol C Tables 4.2.6.8 and 6.1.1.4'
O O 0.0106 0.0060 'International Tables Vol C Tables 4.2.6.8 and 6.1.1.4'
Pd Pd -0.9988 1.0072 'International Tables Vol C Tables 4.2.6.8 and 6.1.1.4'

loop_
_geom_angle_atom_site_label_1
_geom_angle_atom_site_label_2
_geom_angle_atom_site_label_3
_geom_angle
N3' Pd1 N3 80.34(8)
C2' Pd1 N3' 89.47(9)
C2' Pd1 N3 167.18(9)
C2' Pd1 C2 98.65(10)
C2 Pd1 N3' 171.42(9)
C2 Pd1 N3 91.23(9)
C2' N1' C4' 125.3(2)
C1' N1' C2' 111.1(2)
C1' N1' C4' 123.6(2)
C3' N2' C9' 126.7(2)
C1' N2' C3' 108.3(2)
C1' N2' C9' 124.9(2)
C1 N1 C2 111.0(2)
C1 N1 C4 122.0(2)
C2 N1 C4 126.8(2)
C6' N3' Pd1 110.36(14)
C5' N3' Pd1 126.88(17)
C5' N3' C6' 121.5(2)
C6 N3 Pd1 109.86(15)
C5 N3 Pd1 128.45(17)
C5 N3 C6 121.3(2)
C8' C8 C7 120.3(2)
N1' C2' Pd1 117.45(17)
C3' C2' Pd1 136.72(18)
C3' C2' N1' 102.8(2)
C2 C3 N2 109.4(2)
C2' C3' N2' 109.6(2)
C6 C6' N3' 116.0(2)
C7' C6' N3' 123.8(2)
C7' C6' C6 119.9(2)
O1' C5' N3' 127.3(2)
O1' C5' C4' 117.4(2)
N3' C5' C4' 115.2(2)
N2 C1 N1 108.1(2)
C8 C7 C6 120.6(2)
N1 C2 Pd1 117.40(17)
C3 C2 Pd1 138.3(2)
C3 C2 N1 103.2(2)
N1' C4' C5' 114.57(19)
N2' C1' N1' 108.2(2)
C6' C6 N3 115.6(2)
C7 C6 N3 125.4(2)
C7 C6 C6' 118.9(2)
C3 N2 C9 126.7(2)
C1 N2 C3 108.3(2)
C1 N2 C9 124.9(2)
C8' C7' C6' 120.3(2)
N3 C5 C4 115.6(2)
O1 C5 N3 127.6(2)
O1 C5 C4 116.6(2)
C8 C8' C7' 119.8(2)
N1 C4 C5 115.1(2)

loop_
_geom_bond_atom_site_label_1
_geom_bond_atom_site_label_2
_geom_bond_distance
Pd1 N3' 2.044(2)
Pd1 N3 2.056(2)
Pd1 C2' 1.990(2)
Pd1 C2 1.993(2)
O1' C5' 1.241(3)
N1' C2' 1.412(3)
N1' C4' 1.463(3)
N1' C1' 1.333(3)
N2' C3' 1.388(3)
N2' C1' 1.325(3)
N2' C9' 1.465(3)
N1 C1 1.333(3)
N1 C2 1.404(3)
N1 C4 1.467(3)
N3' C6' 1.420(3)
N3' C5' 1.335(3)
N3 C6 1.425(3)
N3 C5 1.327(3)
C8 C7 1.385(4)
C8 C8' 1.382(4)
C2' C3' 1.373(3)
C3 C2 1.366(4)
C3 N2 1.387(3)
C6' C6 1.407(3)
C6' C7' 1.389(4)
C5' C4' 1.529(3)
C1 N2 1.320(3)
C7 C6 1.389(3)
O1 C5 1.247(3)
N2 C9 1.469(3)
C7' C8' 1.385(4)
C5 C4 1.525(4)
